data_2234736
loop_
_publ_author_name
'McCandless, Gregory T.'
'Sygula, Andrzej'
'Rabideau, Peter W.'
'Watkins, Steven F.'
'Fronczek, Frank R.'

_publ_section_title
;
 (<i>E</i>)-3,3',4,4',7,7',8,8'-Octamethyl-2<i>H</i>,2'<i>H</i>-1,1'-bi(cyclopenta[<i>fg</i>]acenaphthylenylidene)-2,2',5,5',6,6'-hexaone
 dichloromethane monosolvate
;
_journal_coeditor_code MW2064
_journal_issue 5
_journal_name_full 'Acta Crystallographica Section E'
_journal_page_first o1458
_journal_page_last o1459
_journal_paper_doi 10.1107/S1600536812016091
_journal_volume 68
_journal_year 2012
_chemical_formula_moiety 'C36 H24 O6, C H2 Cl2'
_chemical_formula_sum 'C37 H26 Cl2 O6'
_chemical_formula_weight 637.48
_chemical_name_systematic
;
(<i>E</i>)-3,3',4,4',7,7',8,8'-Octamethyl-2<i>H</i>,2'<i>H</i>-1,1'-
bi(cyclopenta[<i>fg</i>]acenaphthylenylidene)-2,2',5,5',6,6'-hexaone
dichloromethane monosolvate
;
_space_group_IT_number 2
_symmetry_cell_setting triclinic
_symmetry_space_group_name_Hall '-P 1'
_symmetry_space_group_name_H-M 'P -1'
_atom_sites_solution_hydrogens geom
_atom_sites_solution_primary direct
_atom_sites_solution_secondary difmap
_audit_creation_method 'WinGX routine CIF_UPDATE'
_cell_angle_alpha 94.241(10)
_cell_angle_beta 101.501(9)
_cell_angle_gamma 95.204(10)
_cell_formula_units_Z 2
_cell_length_a 8.6644(15)
_cell_length_b 10.959(2)
_cell_length_c 15.856(3)
_cell_measurement_reflns_used 6338
_cell_measurement_temperature 90.0(5)
_cell_measurement_theta_max 27.485
_cell_measurement_theta_min 2.546
_cell_volume 1462.7(5)
_computing_cell_refinement
;
SCALEPACK (Otwinowski & Minor, 1997)
;
_computing_data_collection 'COLLECT (Nonius, 2000)'
_computing_data_reduction
;
DENZO and SCALEPACK (Otwinowski & Minor, 1997)
;
_computing_molecular_graphics 'ORTEP-3 for Windows (Farrugia, 1997)'
_computing_publication_material 'SHELXL97 (Sheldrick, 2008) and publCIF (Westrip, 2010)'
_computing_structure_refinement
;
SHELXL97 (Sheldrick, 2008), SXGRAPH (Farrugia, 1999)
and ADDSYM (Spek, 2003)
;
_computing_structure_solution 'SIR97 (Altomare <i>et al.</i>, 1999)'
_diffrn_ambient_temperature 90(2)
_diffrn_detector_area_resol_mean 9
_diffrn_measured_fraction_theta_full 0.999
_diffrn_measured_fraction_theta_max 0.992
_diffrn_measurement_device_type
;
Nonius KappaCCD diffractometer (with an Oxford Cryosystems cryostream cooler)
;
_diffrn_measurement_method CCD
_diffrn_radiation_monochromator graphite
_diffrn_radiation_source 'fine-focus sealed tube'
_diffrn_radiation_type MoK\a
_diffrn_radiation_wavelength 0.71073
_diffrn_reflns_av_R_equivalents 0.0312
_diffrn_reflns_limit_h_max 11
_diffrn_reflns_limit_h_min -11
_diffrn_reflns_limit_k_max 14
_diffrn_reflns_limit_k_min -14
_diffrn_reflns_limit_l_max 20
_diffrn_reflns_limit_l_min -20
_diffrn_reflns_number 12739
_diffrn_reflns_theta_full 25
_diffrn_reflns_theta_max 27.48
_diffrn_reflns_theta_min 2.63
_exptl_absorpt_coefficient_mu 0.272
_exptl_absorpt_correction_T_max 0.9559
_exptl_absorpt_correction_T_min 0.9147
_exptl_absorpt_correction_type multi-scan
_exptl_absorpt_process_details '(HKL SCALEPACK; Otwinowski & Minor, 1997)'
_exptl_crystal_colour red
_exptl_crystal_density_diffrn 1.447
_exptl_crystal_density_method 'not measured'
_exptl_crystal_description tabular
_exptl_crystal_F_000 660
_exptl_crystal_size_max 0.33
_exptl_crystal_size_mid 0.27
_exptl_crystal_size_min 0.17
_refine_diff_density_max 0.8
_refine_diff_density_min -0.397
_refine_ls_extinction_method none
_refine_ls_goodness_of_fit_ref 1.027
_refine_ls_hydrogen_treatment constr
_refine_ls_matrix_type full
_refine_ls_number_parameters 414
_refine_ls_number_reflns 6679
_refine_ls_number_restraints 0
_refine_ls_restrained_S_all 1.027
_refine_ls_R_factor_all 0.0691
_refine_ls_R_factor_gt 0.0448
_refine_ls_shift/su_max 0.001
_refine_ls_shift/su_mean 0
_refine_ls_structure_factor_coef Fsqd
_refine_ls_weighting_details 'calc w=1/[\s^2^(Fo^2^)+(0.0463P)^2^+0.9955P] where P=(Fo^2^+2Fc^2^)/3'
_refine_ls_weighting_scheme calc
_refine_ls_wR_factor_ref 0.1139
_reflns_number_gt 5001
_reflns_number_total 6679
_reflns_threshold_expression I>2\s(I)
_cod_data_source_file mw2064.cif
_cod_data_source_block I
_cod_database_code 2234736
_cod_database_fobs_code 2234736

loop_
_symmetry_equiv_pos_as_xyz
'x, y, z'
'-x, -y, -z'

loop_
_atom_site_type_symbol
_atom_site_label
_atom_site_fract_x
_atom_site_fract_y
_atom_site_fract_z
_atom_site_U_iso_or_equiv
_atom_site_adp_type
_atom_site_calc_flag
_atom_site_refinement_flags
_atom_site_occupancy
Cl Cl1 0.77328(7) -0.03949(5) 0.77593(4) 0.03263(15) Uani d . 1
Cl Cl2 0.79071(6) 0.22106(5) 0.83069(4) 0.03157(15) Uani d . 1
O O1 0.29471(15) 0.01404(12) 0.78727(8) 0.0189(3) Uani d . 1
O O2 -0.40015(16) -0.17056(13) 0.40273(9) 0.0229(3) Uani d . 1
O O3 -0.47615(16) 0.08134(13) 0.40444(9) 0.0241(3) Uani d . 1
O O1A 0.25716(16) 0.42583(12) 0.66908(8) 0.0198(3) Uani d . 1
O O2A 0.93757(17) 0.58456(15) 1.06555(10) 0.0319(4) Uani d . 1
O O3A 0.79850(17) 0.39242(15) 1.15279(9) 0.0278(4) Uani d . 1
C C1 0.1538(2) 0.18790(17) 0.73469(12) 0.0149(4) Uani d . 1
C C2 0.1864(2) 0.05194(17) 0.73837(12) 0.0148(4) Uani d . 1
C C3 0.0352(2) -0.14369(17) 0.63465(12) 0.0156(4) Uani d . 1
C C4 -0.0979(2) -0.17981(17) 0.56337(12) 0.0158(4) Uani d . 1
C C5 -0.3252(2) -0.08908(18) 0.45439(12) 0.0170(4) Uani d . 1
C C6 -0.3647(2) 0.05076(18) 0.45374(12) 0.0175(4) Uani d . 1
C C7 -0.2161(2) 0.24347(17) 0.56136(12) 0.0153(4) Uani d . 1
C C8 -0.0848(2) 0.27807(17) 0.63459(12) 0.0152(4) Uani d . 1
C C9 0.0192(2) 0.19179(17) 0.66238(11) 0.0137(4) Uani d . 1
C C10 -0.0186(2) 0.06873(17) 0.62502(11) 0.0139(4) Uani d . 1
C C11 0.0713(2) -0.01902(17) 0.66389(11) 0.0143(4) Uani d . 1
C C12 -0.1463(2) 0.03443(17) 0.55865(11) 0.0141(4) Uani d . 1
C C13 -0.1852(2) -0.09025(17) 0.52606(12) 0.0148(4) Uani d . 1
C C14 -0.2437(2) 0.12224(17) 0.52408(12) 0.0149(4) Uani d . 1
C C15 0.1294(2) -0.23962(18) 0.67640(13) 0.0213(4) Uani d . 1
H H15A 0.2211 -0.1993 0.719 0.032 Uiso calc R 1
H H15B 0.1659 -0.29 0.6321 0.032 Uiso calc R 1
H H15C 0.0627 -0.2922 0.7053 0.032 Uiso calc R 1
C C16 -0.1435(2) -0.31386(17) 0.53295(13) 0.0199(4) Uani d . 1
H H16A -0.2321 -0.3224 0.4829 0.03 Uiso calc R 1
H H16B -0.1753 -0.3572 0.5797 0.03 Uiso calc R 1
H H16C -0.0528 -0.3494 0.5164 0.03 Uiso calc R 1
C C17 -0.3239(2) 0.33712(18) 0.52803(13) 0.0206(4) Uani d . 1
H H17A -0.3994 0.3008 0.4758 0.031 Uiso calc R 1
H H17B -0.2608 0.4089 0.5142 0.031 Uiso calc R 1
H H17C -0.3818 0.3627 0.5723 0.031 Uiso calc R 1
C C18 -0.0708(2) 0.40459(18) 0.68069(13) 0.0203(4) Uani d . 1
H H18A -0.0019 0.4068 0.738 0.031 Uiso calc R 1
H H18B -0.1761 0.4248 0.687 0.031 Uiso calc R 1
H H18C -0.0254 0.4647 0.6472 0.031 Uiso calc R 1
C C1A 0.2599(2) 0.28086(17) 0.78111(12) 0.0151(4) Uani d . 1
C C2A 0.3176(2) 0.39486(17) 0.73854(12) 0.0161(4) Uani d . 1
C C3A 0.5858(2) 0.54462(18) 0.79525(13) 0.0192(4) Uani d . 1
C C4A 0.7172(2) 0.57293(18) 0.86888(14) 0.0208(4) Uani d . 1
C C5A 0.8232(2) 0.51493(19) 1.03078(14) 0.0245(5) Uani d . 1
C C6A 0.7485(2) 0.40834(19) 1.07795(13) 0.0204(4) Uani d . 1
C C7A 0.4972(2) 0.24708(18) 1.01322(12) 0.0186(4) Uani d . 1
C C8A 0.3683(2) 0.21677(18) 0.93896(12) 0.0171(4) Uani d . 1
C C9A 0.3677(2) 0.27995(17) 0.86501(12) 0.0156(4) Uani d . 1
C C10A 0.4848(2) 0.37987(18) 0.86894(12) 0.0166(4) Uani d . 1
C C11A 0.4710(2) 0.44799(17) 0.79784(12) 0.0160(4) Uani d . 1
C C12A 0.6036(2) 0.41108(18) 0.94072(12) 0.0180(4) Uani d . 1
C C13A 0.7207(2) 0.50925(18) 0.94145(13) 0.0207(4) Uani d . 1
C C14A 0.6118(2) 0.34447(19) 1.01342(12) 0.0187(4) Uani d . 1
C C15A 0.5742(2) 0.61827(19) 0.71843(14) 0.0238(5) Uani d . 1
H H15D 0.4867 0.5802 0.6723 0.036 Uiso calc R 1
H H15E 0.6736 0.6201 0.6977 0.036 Uiso calc R 1
H H15F 0.5547 0.7025 0.7352 0.036 Uiso calc R 1
C C16A 0.8495(2) 0.6702(2) 0.86588(16) 0.0280(5) Uani d . 1
H H16D 0.9166 0.6892 0.9238 0.042 Uiso calc R 1
H H16E 0.805 0.7447 0.8462 0.042 Uiso calc R 1
H H16F 0.9132 0.64 0.8258 0.042 Uiso calc R 1
C C17A 0.5073(2) 0.1721(2) 1.08941(13) 0.0246(5) Uani d . 1
H H17D 0.6081 0.1969 1.1302 0.037 Uiso calc R 1
H H17E 0.5011 0.0846 1.0695 0.037 Uiso calc R 1
H H17F 0.4194 0.1859 1.1181 0.037 Uiso calc R 1
C C18A 0.2343(2) 0.12270(19) 0.94566(13) 0.0214(4) Uani d . 1
H H18D 0.1407 0.1326 0.9015 0.032 Uiso calc R 1
H H18E 0.2093 0.1345 1.0031 0.032 Uiso calc R 1
H H18F 0.2658 0.0398 0.9367 0.032 Uiso calc R 1
C C19 0.6709(2) 0.0932(2) 0.76933(15) 0.0276(5) Uani d . 1
H H19A 0.6416 0.1108 0.7082 0.033 Uiso calc R 1
H H19B 0.5723 0.0781 0.7913 0.033 Uiso calc R 1

loop_
_atom_site_aniso_label
_atom_site_aniso_U_11
_atom_site_aniso_U_22
_atom_site_aniso_U_33
_atom_site_aniso_U_12
_atom_site_aniso_U_13
_atom_site_aniso_U_23
Cl1 0.0365(3) 0.0235(3) 0.0423(3) 0.0051(2) 0.0160(3) 0.0086(2)
Cl2 0.0280(3) 0.0299(3) 0.0350(3) 0.0006(2) 0.0079(2) -0.0095(2)
O1 0.0185(7) 0.0184(7) 0.0186(7) 0.0039(5) -0.0002(5) 0.0033(6)
O2 0.0218(7) 0.0223(8) 0.0211(7) -0.0023(6) 0.0003(6) -0.0035(6)
O3 0.0206(7) 0.0259(8) 0.0221(8) 0.0027(6) -0.0039(6) 0.0006(6)
O1A 0.0241(7) 0.0181(7) 0.0148(7) 0.0007(6) -0.0010(5) 0.0013(5)
O2A 0.0210(8) 0.0343(9) 0.0343(9) 0.0041(7) -0.0043(7) -0.0110(7)
O3A 0.0239(8) 0.0415(9) 0.0158(7) 0.0114(7) -0.0029(6) -0.0009(6)
C1 0.0144(9) 0.0153(9) 0.0149(9) 0.0016(7) 0.0027(7) 0.0021(7)
C2 0.0145(9) 0.0168(9) 0.0131(9) 0.0009(7) 0.0027(7) 0.0029(7)
C3 0.0178(9) 0.0160(10) 0.0139(9) 0.0016(7) 0.0049(7) 0.0018(7)
C4 0.0184(9) 0.0148(9) 0.0147(9) -0.0004(7) 0.0055(7) 0.0013(7)
C5 0.0168(9) 0.0191(10) 0.0148(9) -0.0005(8) 0.0040(7) 0.0002(8)
C6 0.0147(9) 0.0231(10) 0.0138(9) 0.0001(8) 0.0020(7) 0.0019(8)
C7 0.0142(9) 0.0163(10) 0.0152(9) 0.0013(7) 0.0019(7) 0.0029(7)
C8 0.0159(9) 0.0151(9) 0.0143(9) -0.0004(7) 0.0029(7) 0.0018(7)
C9 0.0147(9) 0.0141(9) 0.0119(9) 0.0000(7) 0.0023(7) 0.0016(7)
C10 0.0145(9) 0.0145(9) 0.0129(9) 0.0000(7) 0.0039(7) 0.0014(7)
C11 0.0151(9) 0.0164(9) 0.0117(9) 0.0020(7) 0.0030(7) 0.0022(7)
C12 0.0151(9) 0.0154(9) 0.0120(9) -0.0002(7) 0.0042(7) 0.0013(7)
C13 0.0155(9) 0.0150(9) 0.0130(9) -0.0017(7) 0.0031(7) -0.0006(7)
C14 0.0131(8) 0.0176(10) 0.0133(9) 0.0004(7) 0.0018(7) 0.0022(7)
C15 0.0289(11) 0.0156(10) 0.0185(10) 0.0045(8) 0.0016(8) 0.0017(8)
C16 0.0257(10) 0.0150(10) 0.0185(10) 0.0003(8) 0.0039(8) 0.0020(8)
C17 0.0184(10) 0.0178(10) 0.0226(10) 0.0029(8) -0.0021(8) 0.0000(8)
C18 0.0205(10) 0.0155(10) 0.0227(10) 0.0039(8) -0.0012(8) -0.0003(8)
C1A 0.0146(9) 0.0168(10) 0.0136(9) 0.0037(7) 0.0014(7) 0.0010(7)
C2A 0.0174(9) 0.0155(9) 0.0146(9) 0.0027(7) 0.0026(7) -0.0026(7)
C3A 0.0185(9) 0.0161(10) 0.0233(10) 0.0033(8) 0.0061(8) -0.0017(8)
C4A 0.0137(9) 0.0159(10) 0.0313(11) 0.0032(8) 0.0033(8) -0.0055(8)
C5A 0.0161(10) 0.0238(11) 0.0308(12) 0.0053(8) 0.0013(8) -0.0109(9)
C6A 0.0162(9) 0.0264(11) 0.0175(10) 0.0093(8) -0.0002(8) -0.0039(8)
C7A 0.0196(10) 0.0232(11) 0.0135(9) 0.0100(8) 0.0019(7) -0.0002(8)
C8A 0.0181(9) 0.0190(10) 0.0145(9) 0.0063(8) 0.0027(7) -0.0004(8)
C9A 0.0150(9) 0.0160(9) 0.0154(9) 0.0052(7) 0.0019(7) -0.0018(7)
C10A 0.0142(9) 0.0187(10) 0.0159(9) 0.0037(7) 0.0013(7) -0.0028(8)
C11A 0.0155(9) 0.0148(9) 0.0167(9) 0.0029(7) 0.0014(7) -0.0016(7)
C12A 0.0157(9) 0.0205(10) 0.0166(10) 0.0075(8) -0.0003(7) -0.0036(8)
C13A 0.0141(9) 0.0203(10) 0.0253(11) 0.0063(8) 0.0000(8) -0.0076(8)
C14A 0.0166(9) 0.0245(11) 0.0139(9) 0.0086(8) -0.0006(7) -0.0036(8)
C15A 0.0259(11) 0.0192(11) 0.0273(11) 0.0008(8) 0.0092(9) 0.0012(9)
C16A 0.0190(10) 0.0215(11) 0.0414(13) -0.0001(8) 0.0033(9) 0.0003(10)
C17A 0.0257(11) 0.0310(12) 0.0172(10) 0.0099(9) 0.0009(8) 0.0043(9)
C18A 0.0210(10) 0.0251(11) 0.0185(10) 0.0034(8) 0.0040(8) 0.0038(8)
C19 0.0209(10) 0.0264(12) 0.0328(12) 0.0014(9) -0.0001(9) 0.0017(9)

loop_
_atom_type_symbol
_atom_type_description
_atom_type_scat_dispersion_real
_atom_type_scat_dispersion_imag
_atom_type_scat_source
C C 0.0033 0.0016 'International Tables Vol C Tables 4.2.6.8 and 6.1.1.4'
H H 0 0 'International Tables Vol C Tables 4.2.6.8 and 6.1.1.4'
O O 0.0106 0.006 'International Tables Vol C Tables 4.2.6.8 and 6.1.1.4'
Cl Cl 0.1484 0.1585 'International Tables Vol C Tables 4.2.6.8 and 6.1.1.4'

loop_
_geom_angle_atom_site_label_1
_geom_angle_atom_site_label_2
_geom_angle_atom_site_label_3
_geom_angle
C1A C1 C9 130.36(17)
C1A C1 C2 121.11(16)
C9 C1 C2 107.09(15)
O1 C2 C11 127.71(18)
O1 C2 C1 125.78(17)
C11 C2 C1 106.15(15)
C11 C3 C4 118.54(17)
C11 C3 C15 121.45(16)
C4 C3 C15 120.00(17)
C13 C4 C3 119.39(17)
C13 C4 C16 120.90(17)
C3 C4 C16 119.67(17)
O2 C5 C13 131.33(18)
O2 C5 C6 122.48(17)
C13 C5 C6 106.18(15)
O3 C6 C14 131.56(19)
O3 C6 C5 122.29(17)
C14 C6 C5 106.12(15)
C14 C7 C8 119.45(17)
C14 C7 C17 120.39(16)
C8 C7 C17 120.13(17)
C9 C8 C7 119.59(17)
C9 C8 C18 122.17(16)
C7 C8 C18 118.17(17)
C8 C9 C10 118.30(16)
C8 C9 C1 135.75(17)
C10 C9 C1 104.98(16)
C12 C10 C11 120.79(17)
C12 C10 C9 121.98(17)
C11 C10 C9 116.98(16)
C10 C11 C3 120.70(16)
C10 C11 C2 104.74(16)
C3 C11 C2 134.36(17)
C10 C12 C14 120.52(17)
C10 C12 C13 120.37(17)
C14 C12 C13 119.07(16)
C4 C13 C12 120.16(16)
C4 C13 C5 135.69(17)
C12 C13 C5 104.14(16)
C7 C14 C12 119.68(16)
C7 C14 C6 135.84(17)
C12 C14 C6 104.37(16)
C3 C15 H15A 109.5
C3 C15 H15B 109.5
H15A C15 H15B 109.5
C3 C15 H15C 109.5
H15A C15 H15C 109.5
H15B C15 H15C 109.5
C4 C16 H16A 109.5
C4 C16 H16B 109.5
H16A C16 H16B 109.5
C4 C16 H16C 109.5
H16A C16 H16C 109.5
H16B C16 H16C 109.5
C7 C17 H17A 109.5
C7 C17 H17B 109.5
H17A C17 H17B 109.5
C7 C17 H17C 109.5
H17A C17 H17C 109.5
H17B C17 H17C 109.5
C8 C18 H18A 109.5
C8 C18 H18B 109.5
H18A C18 H18B 109.5
C8 C18 H18C 109.5
H18A C18 H18C 109.5
H18B C18 H18C 109.5
C1 C1A C9A 128.93(17)
C1 C1A C2A 121.74(16)
C9A C1A C2A 107.35(15)
O1A C2A C11A 128.50(18)
O1A C2A C1A 126.17(16)
C11A C2A C1A 105.05(15)
C11A C3A C4A 118.41(18)
C11A C3A C15A 121.03(17)
C4A C3A C15A 120.57(17)
C13A C4A C3A 119.75(18)
C13A C4A C16A 120.26(18)
C3A C4A C16A 119.99(19)
O2A C5A C13A 130.6(2)
O2A C5A C6A 122.96(19)
C13A C5A C6A 106.45(16)
O3A C6A C14A 131.1(2)
O3A C6A C5A 122.96(18)
C14A C6A C5A 105.93(16)
C14A C7A C8A 119.88(17)
C14A C7A C17A 120.33(17)
C8A C7A C17A 119.78(18)
C9A C8A C7A 119.36(18)
C9A C8A C18A 122.13(17)
C7A C8A C18A 118.43(17)
C8A C9A C10A 118.45(17)
C8A C9A C1A 135.94(17)
C10A C9A C1A 105.09(16)
C12A C10A C11A 121.38(18)
C12A C10A C9A 121.74(18)
C11A C10A C9A 116.85(16)
C10A C11A C3A 120.23(17)
C10A C11A C2A 105.24(16)
C3A C11A C2A 134.50(18)
C10A C12A C14A 120.61(18)
C10A C12A C13A 120.15(19)
C14A C12A C13A 119.23(17)
C4A C13A C12A 119.78(17)
C4A C13A C5A 136.86(18)
C12A C13A C5A 103.36(17)
C7A C14A C12A 119.69(17)
C7A C14A C6A 135.27(18)
C12A C14A C6A 104.90(17)
C3A C15A H15D 109.5
C3A C15A H15E 109.5
H15D C15A H15E 109.5
C3A C15A H15F 109.5
H15D C15A H15F 109.5
H15E C15A H15F 109.5
C4A C16A H16D 109.5
C4A C16A H16E 109.5
H16D C16A H16E 109.5
C4A C16A H16F 109.5
H16D C16A H16F 109.5
H16E C16A H16F 109.5
C7A C17A H17D 109.5
C7A C17A H17E 109.5
H17D C17A H17E 109.5
C7A C17A H17F 109.5
H17D C17A H17F 109.5
H17E C17A H17F 109.5
C8A C18A H18D 109.5
C8A C18A H18E 109.5
H18D C18A H18E 109.5
C8A C18A H18F 109.5
H18D C18A H18F 109.5
H18E C18A H18F 109.5
Cl2 C19 Cl1 110.44(11)
Cl2 C19 H19A 109.6
Cl1 C19 H19A 109.6
Cl2 C19 H19B 109.6
Cl1 C19 H19B 109.6
H19A C19 H19B 108.1

loop_
_geom_bond_atom_site_label_1
_geom_bond_atom_site_label_2
_geom_bond_distance
Cl1 C19 1.769(2)
Cl2 C19 1.766(2)
O1 C2 1.217(2)
O2 C5 1.210(2)
O3 C6 1.205(2)
O1A C2A 1.208(2)
O2A C5A 1.205(2)
O3A C6A 1.211(2)
C1 C1A 1.369(3)
C1 C9 1.470(2)
C1 C2 1.545(3)
C2 C11 1.500(2)
C3 C11 1.397(3)
C3 C4 1.448(3)
C3 C15 1.501(3)
C4 C13 1.388(3)
C4 C16 1.504(3)
C5 C13 1.489(3)
C5 C6 1.601(3)
C6 C14 1.487(2)
C7 C14 1.393(3)
C7 C8 1.455(2)
C7 C17 1.504(3)
C8 C9 1.399(3)
C8 C18 1.502(3)
C9 C10 1.415(3)
C10 C12 1.369(2)
C10 C11 1.394(3)
C12 C14 1.407(3)
C12 C13 1.411(3)
C15 H15A 0.98
C15 H15B 0.98
C15 H15C 0.98
C16 H16A 0.98
C16 H16B 0.98
C16 H16C 0.98
C17 H17A 0.98
C17 H17B 0.98
C17 H17C 0.98
C18 H18A 0.98
C18 H18B 0.98
C18 H18C 0.98
C1A C9A 1.466(3)
C1A C2A 1.553(3)
C2A C11A 1.507(3)
C3A C11A 1.394(3)
C3A C4A 1.452(3)
C3A C15A 1.502(3)
C4A C13A 1.386(3)
C4A C16A 1.503(3)
C5A C13A 1.508(3)
C5A C6A 1.590(3)
C6A C14A 1.483(3)
C7A C14A 1.390(3)
C7A C8A 1.447(3)
C7A C17A 1.503(3)
C8A C9A 1.404(3)
C8A C18A 1.507(3)
C9A C10A 1.413(3)
C10A C12A 1.372(3)
C10A C11A 1.389(3)
C12A C14A 1.403(3)
C12A C13A 1.408(3)
C15A H15D 0.98
C15A H15E 0.98
C15A H15F 0.98
C16A H16D 0.98
C16A H16E 0.98
C16A H16F 0.98
C17A H17D 0.98
C17A H17E 0.98
C17A H17F 0.98
C18A H18D 0.98
C18A H18E 0.98
C18A H18F 0.98
C19 H19A 0.99
C19 H19B 0.99

loop_
_geom_torsion_atom_site_label_1
_geom_torsion_atom_site_label_2
_geom_torsion_atom_site_label_3
_geom_torsion_atom_site_label_4
_geom_torsion
C1A C1 C2 O1 8.3(3)
C9 C1 C2 O1 175.94(18)
C1A C1 C2 C11 -165.24(17)
C9 C1 C2 C11 2.42(19)
C11 C3 C4 C13 0.2(3)
C15 C3 C4 C13 179.21(18)
C11 C3 C4 C16 -177.50(17)
C15 C3 C4 C16 1.5(3)
O2 C5 C6 O3 3.8(3)
C13 C5 C6 O3 -177.47(18)
O2 C5 C6 C14 -177.87(17)
C13 C5 C6 C14 0.89(19)
C14 C7 C8 C9 4.9(3)
C17 C7 C8 C9 -176.94(17)
C14 C7 C8 C18 -172.07(17)
C17 C7 C8 C18 6.1(3)
C7 C8 C9 C10 -7.9(3)
C18 C8 C9 C10 168.99(17)
C7 C8 C9 C1 -174.67(19)
C18 C8 C9 C1 2.2(3)
C1A C1 C9 C8 -28.1(4)
C2 C1 C9 C8 165.8(2)
C1A C1 C9 C10 163.9(2)
C2 C1 C9 C10 -2.20(19)
C8 C9 C10 C12 5.0(3)
C1 C9 C10 C12 175.54(17)
C8 C9 C10 C11 -169.25(17)
C1 C9 C10 C11 1.3(2)
C12 C10 C11 C3 1.5(3)
C9 C10 C11 C3 175.82(17)
C12 C10 C11 C2 -174.05(17)
C9 C10 C11 C2 0.3(2)
C4 C3 C11 C10 -0.3(3)
C15 C3 C11 C10 -179.24(18)
C4 C3 C11 C2 173.67(19)
C15 C3 C11 C2 -5.3(3)
O1 C2 C11 C10 -174.99(19)
C1 C2 C11 C10 -1.65(19)
O1 C2 C11 C3 10.4(3)
C1 C2 C11 C3 -176.3(2)
C11 C10 C12 C14 175.13(17)
C9 C10 C12 C14 1.1(3)
C11 C10 C12 C13 -2.6(3)
C9 C10 C12 C13 -176.65(17)
C3 C4 C13 C12 -1.3(3)
C16 C4 C13 C12 176.37(17)
C3 C4 C13 C5 -180.0(2)
C16 C4 C13 C5 -2.3(3)
C10 C12 C13 C4 2.5(3)
C14 C12 C13 C4 -175.22(17)
C10 C12 C13 C5 -178.44(17)
C14 C12 C13 C5 3.8(2)
O2 C5 C13 C4 -5.2(4)
C6 C5 C13 C4 176.2(2)
O2 C5 C13 C12 176.1(2)
C6 C5 C13 C12 -2.54(19)
C8 C7 C14 C12 1.2(3)
C17 C7 C14 C12 -176.97(17)
C8 C7 C14 C6 176.74(19)
C17 C7 C14 C6 -1.4(3)
C10 C12 C14 C7 -4.2(3)
C13 C12 C14 C7 173.58(17)
C10 C12 C14 C6 179.02(17)
C13 C12 C14 C6 -3.2(2)
O3 C6 C14 C7 3.3(4)
C5 C6 C14 C7 -174.9(2)
O3 C6 C14 C12 179.3(2)
C5 C6 C14 C12 1.16(19)
C9 C1 C1A C9A 163.5(2)
C2 C1 C1A C9A -32.0(3)
C9 C1 C1A C2A -34.6(3)
C2 C1 C1A C2A 129.85(19)
C1 C1A C2A O1A 15.1(3)
C9A C1A C2A O1A -179.58(19)
C1 C1A C2A C11A -159.24(18)
C9A C1A C2A C11A 6.1(2)
C11A C3A C4A C13A -3.9(3)
C15A C3A C4A C13A 175.87(19)
C11A C3A C4A C16A 175.50(19)
C15A C3A C4A C16A -4.7(3)
O2A C5A C6A O3A 2.4(3)
C13A C5A C6A O3A -175.95(19)
O2A C5A C6A C14A -179.79(19)
C13A C5A C6A C14A 1.9(2)
C14A C7A C8A C9A 5.1(3)
C17A C7A C8A C9A -174.21(18)
C14A C7A C8A C18A -171.57(18)
C17A C7A C8A C18A 9.1(3)
C7A C8A C9A C10A -6.4(3)
C18A C8A C9A C10A 170.20(18)
C7A C8A C9A C1A -176.7(2)
C18A C8A C9A C1A -0.1(4)
C1 C1A C9A C8A -28.4(4)
C2A C1A C9A C8A 167.7(2)
C1 C1A C9A C10A 160.4(2)
C2A C1A C9A C10A -3.5(2)
C8A C9A C10A C12A 4.2(3)
C1A C9A C10A C12A 177.22(18)
C8A C9A C10A C11A -173.62(18)
C1A C9A C10A C11A -0.6(2)
C12A C10A C11A C3A 5.0(3)
C9A C10A C11A C3A -177.17(18)
C12A C10A C11A C2A -173.30(18)
C9A C10A C11A C2A 4.5(2)
C4A C3A C11A C10A -1.1(3)
C15A C3A C11A C10A 179.16(18)
C4A C3A C11A C2A 176.7(2)
C15A C3A C11A C2A -3.1(3)
O1A C2A C11A C10A 179.6(2)
C1A C2A C11A C10A -6.2(2)
O1A C2A C11A C3A 1.7(4)
C1A C2A C11A C3A 175.8(2)
C11A C10A C12A C14A 177.22(18)
C9A C10A C12A C14A -0.5(3)
C11A C10A C12A C13A -4.0(3)
C9A C10A C12A C13A 178.34(18)
C3A C4A C13A C12A 5.0(3)
C16A C4A C13A C12A -174.42(19)
C3A C4A C13A C5A -174.5(2)
C16A C4A C13A C5A 6.1(4)
C10A C12A C13A C4A -1.1(3)
C14A C12A C13A C4A 177.70(18)
C10A C12A C13A C5A 178.53(18)
C14A C12A C13A C5A -2.7(2)
O2A C5A C13A C4A 1.6(4)
C6A C5A C13A C4A 179.8(2)
O2A C5A C13A C12A -177.9(2)
C6A C5A C13A C12A 0.2(2)
C8A C7A C14A C12A -1.4(3)
C17A C7A C14A C12A 177.92(18)
C8A C7A C14A C6A 173.6(2)
C17A C7A C14A C6A -7.1(3)
C10A C12A C14A C7A -0.9(3)
C13A C12A C14A C7A -179.72(18)
C10A C12A C14A C6A -177.26(18)
C13A C12A C14A C6A 3.9(2)
O3A C6A C14A C7A -1.1(4)
C5A C6A C14A C7A -178.7(2)
O3A C6A C14A C12A 174.4(2)
C5A C6A C14A C12A -3.2(2)
